data_7010290
loop_
_publ_author_name
'Bowmaker, Graham A.'
'Hanna, John V.'
'Rickard, Clifton E. F.'
'Lipton, Andrew S.'

_publ_section_title
;
 Crystal structures and vibrational and solid-state (CPMAS) NMR
 spectroscopy of some bis(triphenylphosphine)silver(I) sulfate,
 selenate and phosphate systems
;
_journal_issue 1
_journal_name_full 'Journal of the Chemical Society, Dalton Transactions'
_journal_page_first 20
_journal_paper_doi 10.1039/b007796h
_journal_year 2001
_chemical_formula_sum 'C72 H64 Ag2 O6 P4 Se'
_chemical_formula_weight 1443.81
_chemical_name_systematic
; 
 mu-selenatotetra(triphenylphosphine)disilver(I) 
;
_space_group_IT_number 2
_symmetry_cell_setting triclinic
_symmetry_space_group_name_Hall '-P 1'
_symmetry_space_group_name_H-M 'P -1'
_atom_sites_solution_hydrogens geom
_atom_sites_solution_primary direct
_atom_sites_solution_secondary difmap
_audit_creation_method SHELXL-97
_cell_angle_alpha 91.5060(10)
_cell_angle_beta 95.2500(10)
_cell_angle_gamma 117.95
_cell_formula_units_Z 2
_cell_length_a 12.46450(10)
_cell_length_b 13.264
_cell_length_c 21.85890(10)
_cell_measurement_reflns_used 8192
_cell_measurement_temperature 200(2)
_cell_measurement_theta_max 27
_cell_measurement_theta_min 2
_cell_volume 3169.14(3)
_computing_cell_refinement 'Siemens SMART'
_computing_data_collection 'Siemens SMART (Siemens, 1995)'
_computing_data_reduction 'Siemens SAINT  (Siemens, 1995)'
_computing_molecular_graphics 'Siemens SHELXTL (Siemens, 1994)'
_computing_publication_material SHELXL-97
_computing_structure_refinement 'SHELXL-97 Sheldrick, (1997)'
_computing_structure_solution 'SHELXS Sheldrick, (1990)'
_diffrn_ambient_temperature 200(2)
_diffrn_measured_fraction_theta_full 0.964
_diffrn_measured_fraction_theta_max 0.964
_diffrn_measurement_device_type 'Siemens SMART'
_diffrn_measurement_method 'Area detector \w scans'
_diffrn_radiation_monochromator graphite
_diffrn_radiation_source 'fine-focus sealed tube'
_diffrn_radiation_type MoK\a
_diffrn_radiation_wavelength 0.71073
_diffrn_reflns_av_R_equivalents 0.0147
_diffrn_reflns_av_sigmaI/netI 0.0211
_diffrn_reflns_limit_h_max 15
_diffrn_reflns_limit_h_min -15
_diffrn_reflns_limit_k_max 16
_diffrn_reflns_limit_k_min -16
_diffrn_reflns_limit_l_max 27
_diffrn_reflns_limit_l_min 0
_diffrn_reflns_number 30330
_diffrn_reflns_theta_full 27.05
_diffrn_reflns_theta_max 27.05
_diffrn_reflns_theta_min 1.74
_diffrn_standards_decay_% 0
_exptl_absorpt_coefficient_mu 1.346
_exptl_absorpt_correction_T_max 0.7745
_exptl_absorpt_correction_T_min 0.5301
_exptl_absorpt_correction_type multi-scan
_exptl_absorpt_process_details 'Blessing, 1995'
_exptl_crystal_colour Colourless
_exptl_crystal_density_diffrn 1.513
_exptl_crystal_density_method 'not measured'
_exptl_crystal_description Prism
_exptl_crystal_F_000 1464
_exptl_crystal_size_max 0.54
_exptl_crystal_size_mid 0.36
_exptl_crystal_size_min 0.20
_refine_diff_density_max 0.418
_refine_diff_density_min -0.524
_refine_diff_density_rms 0.048
_refine_ls_extinction_method none
_refine_ls_goodness_of_fit_ref 1.039
_refine_ls_hydrogen_treatment mixed
_refine_ls_matrix_type full
_refine_ls_number_parameters 774
_refine_ls_number_reflns 13379
_refine_ls_number_restraints 0
_refine_ls_restrained_S_all 1.039
_refine_ls_R_factor_all 0.0263
_refine_ls_R_factor_gt 0.0217
_refine_ls_shift/su_max 0.009
_refine_ls_shift/su_mean 0.000
_refine_ls_structure_factor_coef Fsqd
_refine_ls_weighting_details 'w=1/[\s^2^(Fo^2^)+(0.0236P)^2^+1.3760P] where P=(Fo^2^+2Fc^2^)/3'
_refine_ls_weighting_scheme calc
_refine_ls_wR_factor_gt 0.0527
_refine_ls_wR_factor_ref 0.0546
_reflns_number_gt 11996
_reflns_number_total 13379
_reflns_threshold_expression >2sigma(I)
_cod_data_source_file b007796h.txt
_cod_data_source_block gab9964
_cod_depositor_comments
;
The following automatic conversions were performed:
'_symmetry_cell_setting' value 'Triclinic' changed to 'triclinic'
according to '/home/saulius/struct/CIF-dictionaries/cif_core.dic'
dictionary named 'cif_core.dic' version 2.4.1 from
2010-06-29.

'_exptl_absorpt_correction_type' value 'Multi-scan' changed
to 'multi-scan' according to
'/home/saulius/struct/CIF-dictionaries/cif_core.dic' dictionary named
'cif_core.dic' version 2.4.1 from 2010-06-29.

Automatic conversion script
Id: cif_fix_enum 1527 2010-12-29 10:47:43Z saulius 

The following automatic conversions were performed:

'_refine_ls_weighting_scheme' value 'calc
w=1/[\s^2^(Fo^2^)+(0.0236P)^2^+1.3760P] where P=(Fo^2^+2Fc^2^)/3' was
changed to 'calc'. New tag '_refine_ls_weighting_details' was
created. The value of the new tag was set to
'w=1/[\s^2^(Fo^2^)+(0.0236P)^2^+1.3760P] where P=(Fo^2^+2Fc^2^)/3'.

Automatic conversion script
Id: cif_fix_values 3143 2015-03-26 13:38:13Z robertas 
;
_cod_database_code 7010290

loop_
_symmetry_equiv_pos_as_xyz
'x, y, z'
'-x, -y, -z'

loop_
_atom_site_label
_atom_site_type_symbol
_atom_site_fract_x
_atom_site_fract_y
_atom_site_fract_z
_atom_site_U_iso_or_equiv
_atom_site_adp_type
_atom_site_occupancy
_atom_site_calc_flag
_atom_site_refinement_flags
_atom_site_disorder_assembly
_atom_site_disorder_group
Ag1 Ag 0.497111(11) 0.668611(11) 0.639383(6) 0.02778(4) Uani 1 d . . .
Ag2 Ag 0.666931(12) 0.641888(11) 0.856438(6) 0.02982(4) Uani 1 d . . .
Se Se 0.523300(16) 0.476488(14) 0.738011(8) 0.02745(4) Uani 1 d . . .
P1 P 0.27962(4) 0.59553(4) 0.59462(2) 0.02647(9) Uani 1 d . . .
P2 P 0.67693(4) 0.83208(4) 0.61282(2) 0.02427(9) Uani 1 d . . .
P3 P 0.80479(4) 0.57691(4) 0.90789(2) 0.02657(9) Uani 1 d . . .
P4 P 0.64097(4) 0.80659(4) 0.88517(2) 0.02673(9) Uani 1 d . . .
O1 O 0.44855(15) 0.50188(13) 0.67999(8) 0.0605(5) Uani 1 d . . .
O2 O 0.52653(14) 0.35830(12) 0.71978(7) 0.0433(3) Uani 1 d . . .
O3 O 0.46080(14) 0.47047(13) 0.80155(7) 0.0508(4) Uani 1 d . . .
O4 O 0.66356(12) 0.58387(11) 0.75093(6) 0.0362(3) Uani 1 d . . .
C1 C 0.16015(15) 0.46653(15) 0.62244(9) 0.0289(4) Uani 1 d . . .
C2 C 0.06025(17) 0.38569(16) 0.58343(10) 0.0364(4) Uani 1 d . . .
H2B H 0.0544 0.3949 0.5405 0.044 Uiso 1 calc R . .
C3 C -0.03112(18) 0.29131(17) 0.60702(11) 0.0431(5) Uani 1 d . . .
H3B H -0.0989 0.2361 0.5801 0.052 Uiso 1 calc R . .
C4 C -0.0238(2) 0.27762(18) 0.66936(12) 0.0462(5) Uani 1 d . . .
H4A H -0.0883 0.2152 0.6856 0.055 Uiso 1 calc R . .
C5 C 0.0775(2) 0.3548(2) 0.70814(11) 0.0551(6) Uani 1 d . . .
H5A H 0.0840 0.3438 0.7508 0.066 Uiso 1 calc R . .
C6 C 0.1702(2) 0.44889(19) 0.68470(10) 0.0450(5) Uani 1 d . . .
H6A H 0.2405 0.5011 0.7113 0.054 Uiso 1 calc R . .
C7 C 0.22091(15) 0.69881(15) 0.59454(8) 0.0263(3) Uani 1 d . . .
C8 C 0.30473(17) 0.81467(16) 0.59536(8) 0.0317(4) Uani 1 d . . .
H8A H 0.3898 0.8380 0.5988 0.038 Uiso 1 calc R . .
C9 C 0.26475(19) 0.89629(17) 0.59111(9) 0.0377(4) Uani 1 d . . .
H9A H 0.3225 0.9750 0.5913 0.045 Uiso 1 calc R . .
C10 C 0.1415(2) 0.86333(18) 0.58660(10) 0.0417(5) Uani 1 d . . .
H10A H 0.1143 0.9192 0.5835 0.050 Uiso 1 calc R . .
C11 C 0.05729(19) 0.74849(19) 0.58664(11) 0.0469(5) Uani 1 d . . .
H11A H -0.0276 0.7259 0.5839 0.056 Uiso 1 calc R . .
C12 C 0.09643(17) 0.66686(17) 0.59070(10) 0.0376(4) Uani 1 d . . .
H12A H 0.0382 0.5884 0.5909 0.045 Uiso 1 calc R . .
C13 C 0.27017(15) 0.55630(14) 0.51277(8) 0.0272(3) Uani 1 d . . .
C14 C 0.21564(17) 0.59272(16) 0.46608(9) 0.0316(4) Uani 1 d . . .
H14A H 0.1781 0.6378 0.4765 0.038 Uiso 1 calc R . .
C15 C 0.21559(19) 0.56370(17) 0.40434(9) 0.0383(4) Uani 1 d . . .
H15A H 0.1778 0.5886 0.3729 0.046 Uiso 1 calc R . .
C16 C 0.27071(19) 0.49851(17) 0.38879(10) 0.0423(5) Uani 1 d . . .
H16A H 0.2712 0.4789 0.3467 0.051 Uiso 1 calc R . .
C17 C 0.3248(2) 0.46228(18) 0.43484(11) 0.0464(5) Uani 1 d . . .
H17A H 0.3622 0.4172 0.4241 0.056 Uiso 1 calc R . .
C18 C 0.32573(19) 0.49049(17) 0.49641(10) 0.0396(4) Uani 1 d . . .
H18A H 0.3639 0.4653 0.5275 0.048 Uiso 1 calc R . .
C19 C 0.65437(15) 0.95877(14) 0.61550(8) 0.0263(3) Uani 1 d . . .
C20 C 0.62891(18) 0.99207(16) 0.67134(9) 0.0338(4) Uani 1 d . . .
H20A H 0.6284 0.9517 0.7067 0.041 Uiso 1 calc R . .
C21 C 0.60437(19) 1.08368(17) 0.67540(10) 0.0394(4) Uani 1 d . . .
H21A H 0.5884 1.1064 0.7136 0.047 Uiso 1 calc R . .
C22 C 0.60311(18) 1.14194(17) 0.62416(10) 0.0401(5) Uani 1 d . . .
H22A H 0.5865 1.2048 0.6271 0.048 Uiso 1 calc R . .
C23 C 0.6261(2) 1.10855(17) 0.56860(10) 0.0417(5) Uani 1 d . . .
H23A H 0.6240 1.1478 0.5332 0.050 Uiso 1 calc R . .
C24 C 0.65232(18) 1.01764(16) 0.56421(9) 0.0346(4) Uani 1 d . . .
H24A H 0.6689 0.9958 0.5259 0.041 Uiso 1 calc R . .
C25 C 0.70223(15) 0.81302(14) 0.53303(8) 0.0263(3) Uani 1 d . . .
C26 C 0.60041(17) 0.75608(16) 0.48883(8) 0.0326(4) Uani 1 d . . .
H26A H 0.5209 0.7326 0.5003 0.039 Uiso 1 calc R . .
C27 C 0.61388(19) 0.73336(17) 0.42840(9) 0.0375(4) Uani 1 d . . .
H27A H 0.5439 0.6951 0.3988 0.045 Uiso 1 calc R . .
C28 C 0.7293(2) 0.76647(18) 0.41143(9) 0.0401(4) Uani 1 d . . .
H28A H 0.7388 0.7499 0.3703 0.048 Uiso 1 calc R . .
C29 C 0.8314(2) 0.82411(19) 0.45477(10) 0.0420(5) Uani 1 d . . .
H29A H 0.9107 0.8477 0.4430 0.050 Uiso 1 calc R . .
C30 C 0.81846(17) 0.84750(17) 0.51517(9) 0.0343(4) Uani 1 d . . .
H30A H 0.8889 0.8871 0.5444 0.041 Uiso 1 calc R . .
C31 C 0.82495(15) 0.87818(15) 0.65762(8) 0.0256(3) Uani 1 d . . .
C32 C 0.84225(17) 0.79952(16) 0.69280(8) 0.0319(4) Uani 1 d . . .
H32A H 0.7767 0.7246 0.6944 0.038 Uiso 1 calc R . .
C33 C 0.95598(19) 0.83140(19) 0.72555(9) 0.0409(5) Uani 1 d . . .
H33A H 0.9677 0.7779 0.7495 0.049 Uiso 1 calc R . .
C34 C 1.05206(18) 0.9401(2) 0.72352(10) 0.0417(5) Uani 1 d . . .
H34A H 1.1295 0.9609 0.7458 0.050 Uiso 1 calc R . .
C35 C 1.03552(17) 1.01894(18) 0.68892(9) 0.0381(4) Uani 1 d . . .
H35A H 1.1014 1.0938 0.6877 0.046 Uiso 1 calc R . .
C36 C 0.92248(16) 0.98820(15) 0.65599(8) 0.0314(4) Uani 1 d . . .
H36A H 0.9114 1.0422 0.6322 0.038 Uiso 1 calc R . .
C37 C 0.78703(16) 0.55576(14) 0.98935(8) 0.0278(3) Uani 1 d . . .
C38 C 0.88435(17) 0.59308(16) 1.03578(9) 0.0329(4) Uani 1 d . . .
H38A H 0.9658 0.6306 1.0255 0.040 Uiso 1 calc R . .
C39 C 0.86394(19) 0.57615(18) 1.09703(9) 0.0387(4) Uani 1 d . . .
H39A H 0.9313 0.6016 1.1283 0.046 Uiso 1 calc R . .
C40 C 0.7462(2) 0.52254(17) 1.11258(10) 0.0404(5) Uani 1 d . . .
H40A H 0.7323 0.5117 1.1545 0.048 Uiso 1 calc R . .
C41 C 0.6483(2) 0.48456(19) 1.06689(11) 0.0452(5) Uani 1 d . . .
H41A H 0.5671 0.4472 1.0775 0.054 Uiso 1 calc R . .
C42 C 0.66813(18) 0.50071(18) 1.00567(10) 0.0405(5) Uani 1 d . . .
H42A H 0.6004 0.4742 0.9746 0.049 Uiso 1 calc R . .
C43 C 0.96447(16) 0.68383(15) 0.90612(8) 0.0282(4) Uani 1 d . . .
C44 C 0.99261(18) 0.79647(16) 0.89653(9) 0.0353(4) Uani 1 d . . .
H44A H 0.9286 0.8163 0.8900 0.042 Uiso 1 calc R . .
C45 C 1.1135(2) 0.88041(18) 0.89644(10) 0.0436(5) Uani 1 d . . .
H45A H 1.1316 0.9572 0.8904 0.052 Uiso 1 calc R . .
C46 C 1.2067(2) 0.8523(2) 0.90511(11) 0.0476(5) Uani 1 d . . .
H46A H 1.2891 0.9097 0.9050 0.057 Uiso 1 calc R . .
C47 C 1.1803(2) 0.7403(2) 0.91401(12) 0.0491(5) Uani 1 d . . .
H47A H 1.2448 0.7209 0.9199 0.059 Uiso 1 calc R . .
C48 C 1.06035(18) 0.65663(18) 0.91435(10) 0.0399(4) Uani 1 d . . .
H48A H 1.0429 0.5800 0.9202 0.048 Uiso 1 calc R . .
C49 C 0.79854(16) 0.44504(15) 0.87668(8) 0.0288(4) Uani 1 d . . .
C50 C 0.7902(2) 0.42868(18) 0.81306(9) 0.0401(5) Uani 1 d . . .
H50A H 0.7859 0.4841 0.7878 0.048 Uiso 1 calc R . .
C51 C 0.7880(2) 0.3313(2) 0.78616(11) 0.0501(6) Uani 1 d . . .
H51A H 0.7832 0.3209 0.7426 0.060 Uiso 1 calc R . .
C52 C 0.7929(2) 0.24969(18) 0.82264(11) 0.0453(5) Uani 1 d . . .
H52A H 0.7914 0.1833 0.8042 0.054 Uiso 1 calc R . .
C53 C 0.79988(18) 0.26450(17) 0.88564(11) 0.0409(5) Uani 1 d . . .
H53A H 0.8032 0.2082 0.9106 0.049 Uiso 1 calc R . .
C54 C 0.80212(17) 0.36163(16) 0.91310(9) 0.0343(4) Uani 1 d . . .
H54A H 0.8061 0.3710 0.9566 0.041 Uiso 1 calc R . .
C55 C 0.53296(16) 0.83384(16) 0.83584(8) 0.0292(4) Uani 1 d . . .
C56 C 0.53825(19) 0.94164(17) 0.83630(9) 0.0354(4) Uani 1 d . . .
H56A H 0.6026 1.0044 0.8612 0.043 Uiso 1 calc R . .
C57 C 0.4498(2) 0.9572(2) 0.80056(10) 0.0426(5) Uani 1 d . . .
H57A H 0.4531 1.0303 0.8014 0.051 Uiso 1 calc R . .
C58 C 0.3574(2) 0.8666(2) 0.76392(10) 0.0492(6) Uani 1 d . . .
H58A H 0.2970 0.8774 0.7396 0.059 Uiso 1 calc R . .
C59 C 0.3519(2) 0.7596(2) 0.76237(10) 0.0487(5) Uani 1 d . . .
H59A H 0.2878 0.6976 0.7369 0.058 Uiso 1 calc R . .
C60 C 0.43973(18) 0.74265(17) 0.79796(9) 0.0368(4) Uani 1 d . . .
H60A H 0.4363 0.6695 0.7965 0.044 Uiso 1 calc R . .
C61 C 0.59669(16) 0.80583(15) 0.96281(8) 0.0295(4) Uani 1 d . . .
C62 C 0.51782(18) 0.84728(17) 0.97876(10) 0.0380(4) Uani 1 d . . .
H62A H 0.4847 0.8786 0.9486 0.046 Uiso 1 calc R . .
C63 C 0.4878(2) 0.8427(2) 1.03849(11) 0.0497(5) Uani 1 d . . .
H63A H 0.4340 0.8709 1.0490 0.060 Uiso 1 calc R . .
C64 C 0.5354(2) 0.7975(2) 1.08291(11) 0.0531(6) Uani 1 d . . .
H64A H 0.5135 0.7938 1.1236 0.064 Uiso 1 calc R . .
C65 C 0.6147(2) 0.7577(2) 1.06785(10) 0.0512(6) Uani 1 d . . .
H65A H 0.6492 0.7282 1.0984 0.061 Uiso 1 calc R . .
C66 C 0.6442(2) 0.76085(19) 1.00795(9) 0.0408(5) Uani 1 d . . .
H66A H 0.6976 0.7319 0.9976 0.049 Uiso 1 calc R . .
C67 C 0.78589(16) 0.93862(15) 0.88775(8) 0.0284(4) Uani 1 d . . .
C68 C 0.8365(2) 0.97310(18) 0.83269(9) 0.0397(4) Uani 1 d . . .
H68A H 0.7921 0.9317 0.7948 0.048 Uiso 1 calc R . .
C69 C 0.9508(2) 1.06716(19) 0.83294(11) 0.0460(5) Uani 1 d . . .
H69A H 0.9836 1.0905 0.7951 0.055 Uiso 1 calc R . .
C70 C 1.0174(2) 1.12715(18) 0.88766(11) 0.0444(5) Uani 1 d . . .
H70A H 1.0963 1.1908 0.8877 0.053 Uiso 1 calc R . .
C71 C 0.9684(2) 1.09397(18) 0.94228(11) 0.0469(5) Uani 1 d . . .
H71A H 1.0140 1.1351 0.9801 0.056 Uiso 1 calc R . .
C72 C 0.85309(18) 1.00121(17) 0.94265(9) 0.0371(4) Uani 1 d . . .
H72A H 0.8198 0.9802 0.9805 0.045 Uiso 1 calc R . .
O5 O 0.36658(19) 0.13942(16) 0.73382(11) 0.0727(6) Uani 1 d . . .
H5 H 0.3215 0.1401 0.7600 0.087 Uiso 1 calc R . .
H5B H 0.433(3) 0.218(3) 0.7312(15) 0.087 Uiso 1 d . . .
O6 O 0.24270(17) 0.25499(17) 0.79291(9) 0.0651(5) Uani 1 d . . .
H6 H 0.2570 0.2033 0.7791 0.078 Uiso 1 calc R . .
H6B H 0.328(3) 0.342(3) 0.7941(13) 0.078 Uiso 1 d . . .

loop_
_atom_site_aniso_label
_atom_site_aniso_U_11
_atom_site_aniso_U_22
_atom_site_aniso_U_33
_atom_site_aniso_U_23
_atom_site_aniso_U_13
_atom_site_aniso_U_12
Ag1 0.02419(6) 0.02668(7) 0.02980(7) 0.00257(5) 0.00229(5) 0.00997(5)
Ag2 0.03479(7) 0.02977(7) 0.02852(7) -0.00400(5) -0.00227(5) 0.01961(6)
Se 0.03059(9) 0.02240(8) 0.02579(9) 0.00230(6) 0.00132(7) 0.00992(7)
P1 0.0216(2) 0.0261(2) 0.0309(2) 0.00464(17) 0.00181(17) 0.01071(18)
P2 0.0234(2) 0.0235(2) 0.0243(2) 0.00082(16) 0.00305(16) 0.00983(17)
P3 0.0289(2) 0.0267(2) 0.0268(2) 0.00008(17) 0.00077(17) 0.01586(19)
P4 0.0312(2) 0.0263(2) 0.0256(2) -0.00145(17) 0.00059(17) 0.01671(19)
O1 0.0522(9) 0.0388(8) 0.0716(12) 0.0174(8) -0.0251(8) 0.0109(7)
O2 0.0509(9) 0.0313(7) 0.0470(9) -0.0035(6) 0.0054(7) 0.0193(7)
O3 0.0503(9) 0.0420(8) 0.0489(9) -0.0049(7) 0.0257(7) 0.0095(7)
O4 0.0337(7) 0.0318(7) 0.0297(7) 0.0003(5) 0.0041(5) 0.0043(6)
C1 0.0252(8) 0.0252(8) 0.0382(10) 0.0066(7) 0.0057(7) 0.0128(7)
C2 0.0310(9) 0.0319(10) 0.0439(11) 0.0064(8) 0.0005(8) 0.0134(8)
C3 0.0279(9) 0.0281(10) 0.0685(15) 0.0051(9) 0.0043(9) 0.0095(8)
C4 0.0443(12) 0.0303(10) 0.0678(15) 0.0160(10) 0.0267(11) 0.0167(9)
C5 0.0659(16) 0.0459(13) 0.0439(13) 0.0140(10) 0.0190(11) 0.0158(12)
C6 0.0460(12) 0.0397(11) 0.0374(11) 0.0048(9) 0.0060(9) 0.0102(10)
C7 0.0273(8) 0.0297(9) 0.0229(8) 0.0007(7) 0.0020(6) 0.0144(7)
C8 0.0283(9) 0.0306(9) 0.0329(10) 0.0023(7) 0.0017(7) 0.0115(8)
C9 0.0457(11) 0.0295(9) 0.0365(11) 0.0025(8) 0.0051(8) 0.0165(9)
C10 0.0515(12) 0.0404(11) 0.0457(12) 0.0017(9) 0.0096(9) 0.0315(10)
C11 0.0341(10) 0.0481(12) 0.0663(15) 0.0007(11) 0.0095(10) 0.0253(10)
C12 0.0285(9) 0.0331(10) 0.0515(12) 0.0004(9) 0.0075(8) 0.0146(8)
C13 0.0232(8) 0.0228(8) 0.0341(9) 0.0028(7) 0.0063(7) 0.0091(7)
C14 0.0322(9) 0.0332(9) 0.0330(10) 0.0026(7) 0.0065(7) 0.0179(8)
C15 0.0426(11) 0.0380(10) 0.0330(10) 0.0037(8) 0.0079(8) 0.0173(9)
C16 0.0459(12) 0.0321(10) 0.0421(12) -0.0021(8) 0.0197(9) 0.0106(9)
C17 0.0526(13) 0.0351(11) 0.0608(14) 0.0008(10) 0.0220(11) 0.0261(10)
C18 0.0413(11) 0.0325(10) 0.0524(12) 0.0055(9) 0.0107(9) 0.0225(9)
C19 0.0228(8) 0.0251(8) 0.0285(9) 0.0009(7) 0.0033(6) 0.0094(7)
C20 0.0399(10) 0.0352(10) 0.0283(9) 0.0034(7) 0.0063(8) 0.0188(9)
C21 0.0427(11) 0.0361(10) 0.0412(11) -0.0036(8) 0.0102(9) 0.0197(9)
C22 0.0384(10) 0.0289(9) 0.0566(13) 0.0041(9) 0.0087(9) 0.0183(9)
C23 0.0488(12) 0.0356(10) 0.0437(12) 0.0125(9) 0.0074(9) 0.0216(10)
C24 0.0412(10) 0.0332(10) 0.0305(9) 0.0058(7) 0.0087(8) 0.0176(8)
C25 0.0283(8) 0.0255(8) 0.0257(8) 0.0012(7) 0.0040(7) 0.0131(7)
C26 0.0312(9) 0.0344(10) 0.0306(9) -0.0002(7) 0.0025(7) 0.0145(8)
C27 0.0447(11) 0.0367(10) 0.0283(10) -0.0017(8) -0.0024(8) 0.0182(9)
C28 0.0561(13) 0.0408(11) 0.0263(10) 0.0017(8) 0.0103(9) 0.0246(10)
C29 0.0419(11) 0.0503(12) 0.0375(11) 0.0031(9) 0.0153(9) 0.0231(10)
C30 0.0299(9) 0.0382(10) 0.0332(10) -0.0004(8) 0.0044(7) 0.0150(8)
C31 0.0250(8) 0.0276(8) 0.0229(8) 0.0001(6) 0.0030(6) 0.0113(7)
C32 0.0350(9) 0.0303(9) 0.0294(9) 0.0037(7) 0.0044(7) 0.0143(8)
C33 0.0462(11) 0.0487(12) 0.0351(11) 0.0053(9) 0.0000(9) 0.0291(10)
C34 0.0308(10) 0.0558(13) 0.0365(11) -0.0054(9) -0.0041(8) 0.0206(10)
C35 0.0275(9) 0.0375(10) 0.0376(11) -0.0040(8) 0.0021(8) 0.0064(8)
C36 0.0317(9) 0.0277(9) 0.0313(9) 0.0026(7) 0.0033(7) 0.0113(8)
C37 0.0308(9) 0.0241(8) 0.0302(9) 0.0008(7) 0.0049(7) 0.0143(7)
C38 0.0301(9) 0.0362(10) 0.0320(10) 0.0017(8) 0.0046(7) 0.0151(8)
C39 0.0440(11) 0.0415(11) 0.0295(10) 0.0007(8) 0.0015(8) 0.0198(9)
C40 0.0535(12) 0.0351(10) 0.0336(10) 0.0067(8) 0.0163(9) 0.0197(10)
C41 0.0375(11) 0.0434(12) 0.0504(13) 0.0101(10) 0.0186(9) 0.0130(9)
C42 0.0312(10) 0.0426(11) 0.0433(12) 0.0049(9) 0.0051(8) 0.0135(9)
C43 0.0317(9) 0.0304(9) 0.0231(8) 0.0013(7) 0.0047(7) 0.0149(8)
C44 0.0413(10) 0.0341(10) 0.0350(10) 0.0039(8) 0.0066(8) 0.0210(9)
C45 0.0488(12) 0.0329(10) 0.0453(12) 0.0062(9) 0.0112(10) 0.0151(9)
C46 0.0358(11) 0.0470(12) 0.0489(13) 0.0033(10) 0.0141(9) 0.0089(10)
C47 0.0337(11) 0.0521(13) 0.0632(15) 0.0051(11) 0.0090(10) 0.0210(10)
C48 0.0349(10) 0.0365(10) 0.0518(12) 0.0052(9) 0.0059(9) 0.0195(9)
C49 0.0262(8) 0.0265(8) 0.0348(10) -0.0010(7) -0.0005(7) 0.0143(7)
C50 0.0538(12) 0.0377(11) 0.0356(11) -0.0010(8) 0.0013(9) 0.0282(10)
C51 0.0707(16) 0.0477(13) 0.0401(12) -0.0090(10) 0.0025(11) 0.0361(12)
C52 0.0457(12) 0.0343(10) 0.0593(14) -0.0093(10) 0.0008(10) 0.0235(10)
C53 0.0366(10) 0.0292(10) 0.0584(13) 0.0047(9) -0.0006(9) 0.0179(9)
C54 0.0352(10) 0.0309(9) 0.0374(10) 0.0022(8) 0.0001(8) 0.0167(8)
C55 0.0339(9) 0.0332(9) 0.0258(9) 0.0021(7) 0.0033(7) 0.0203(8)
C56 0.0436(11) 0.0356(10) 0.0337(10) 0.0032(8) 0.0074(8) 0.0237(9)
C57 0.0587(13) 0.0520(13) 0.0379(11) 0.0126(9) 0.0141(10) 0.0414(11)
C58 0.0560(13) 0.0777(17) 0.0355(11) 0.0112(11) 0.0045(10) 0.0493(13)
C59 0.0489(12) 0.0615(14) 0.0375(12) -0.0061(10) -0.0091(9) 0.0306(12)
C60 0.0415(11) 0.0378(10) 0.0328(10) -0.0019(8) -0.0020(8) 0.0215(9)
C61 0.0298(9) 0.0266(8) 0.0287(9) -0.0021(7) 0.0033(7) 0.0107(7)
C62 0.0397(11) 0.0382(10) 0.0389(11) 0.0022(8) 0.0091(8) 0.0199(9)
C63 0.0540(13) 0.0510(13) 0.0493(13) 0.0006(10) 0.0211(11) 0.0268(11)
C64 0.0645(15) 0.0551(14) 0.0336(12) 0.0002(10) 0.0155(10) 0.0218(12)
C65 0.0604(14) 0.0634(15) 0.0304(11) 0.0053(10) 0.0011(10) 0.0304(13)
C66 0.0443(11) 0.0491(12) 0.0337(10) 0.0038(9) 0.0035(8) 0.0260(10)
C67 0.0322(9) 0.0271(8) 0.0310(9) 0.0001(7) 0.0052(7) 0.0181(8)
C68 0.0487(12) 0.0417(11) 0.0319(10) -0.0001(8) 0.0095(9) 0.0234(10)
C69 0.0520(13) 0.0442(12) 0.0508(13) 0.0108(10) 0.0254(10) 0.0264(11)
C70 0.0385(11) 0.0333(10) 0.0624(14) 0.0070(10) 0.0153(10) 0.0159(9)
C71 0.0430(12) 0.0382(11) 0.0469(13) -0.0045(9) 0.0002(10) 0.0101(10)
C72 0.0414(11) 0.0353(10) 0.0298(10) 0.0007(8) 0.0057(8) 0.0141(9)
O5 0.0670(13) 0.0458(10) 0.1083(18) 0.0240(11) 0.0214(11) 0.0265(9)
O6 0.0522(10) 0.0598(11) 0.0696(13) 0.0055(10) 0.0136(9) 0.0140(9)

loop_
_atom_type_symbol
_atom_type_description
_atom_type_scat_dispersion_real
_atom_type_scat_dispersion_imag
_atom_type_scat_source
C C 0.0033 0.0016 'International Tables Vol C Tables 4.2.6.8 and 6.1.1.4'
H H 0.0000 0.0000 'International Tables Vol C Tables 4.2.6.8 and 6.1.1.4'
O O 0.0106 0.0060 'International Tables Vol C Tables 4.2.6.8 and 6.1.1.4'
P P 0.1023 0.0942 'International Tables Vol C Tables 4.2.6.8 and 6.1.1.4'
Se Se -0.0929 2.2259 'International Tables Vol C Tables 4.2.6.8 and 6.1.1.4'
Ag Ag -0.8971 1.1015 'International Tables Vol C Tables 4.2.6.8 and 6.1.1.4'

loop_
_geom_angle_atom_site_label_1
_geom_angle_atom_site_label_2
_geom_angle_atom_site_label_3
_geom_angle
_geom_angle_site_symmetry_1
_geom_angle_site_symmetry_3
_geom_angle_publ_flag
O1 Ag1 P2 138.40(5) . . ?
O1 Ag1 P1 90.38(4) . . ?
P2 Ag1 P1 128.353(16) . . ?
O4 Ag2 P4 122.21(4) . . ?
O4 Ag2 P3 100.36(4) . . ?
P4 Ag2 P3 128.755(16) . . ?
O4 Ag2 O3 62.46(4) . . ?
P4 Ag2 O3 111.74(4) . . ?
P3 Ag2 O3 112.73(4) . . ?
O2 Se O3 112.20(8) . . ?
O2 Se O1 108.10(8) . . ?
O3 Se O1 110.95(10) . . ?
O2 Se O4 110.24(7) . . ?
O3 Se O4 106.14(7) . . ?
O1 Se O4 109.19(7) . . ?
C13 P1 C1 103.65(8) . . ?
C13 P1 C7 103.51(8) . . ?
C1 P1 C7 105.02(8) . . ?
C13 P1 Ag1 107.14(6) . . ?
C1 P1 Ag1 119.31(6) . . ?
C7 P1 Ag1 116.41(6) . . ?
C31 P2 C19 104.52(8) . . ?
C31 P2 C25 104.79(8) . . ?
C19 P2 C25 104.98(8) . . ?
C31 P2 Ag1 120.46(6) . . ?
C19 P2 Ag1 109.82(6) . . ?
C25 P2 Ag1 111.05(6) . . ?
C49 P3 C37 104.29(8) . . ?
C49 P3 C43 103.48(8) . . ?
C37 P3 C43 105.45(8) . . ?
C49 P3 Ag2 118.41(6) . . ?
C37 P3 Ag2 113.51(6) . . ?
C43 P3 Ag2 110.49(6) . . ?
C55 P4 C67 104.36(8) . . ?
C55 P4 C61 105.04(8) . . ?
C67 P4 C61 104.06(8) . . ?
C55 P4 Ag2 118.09(6) . . ?
C67 P4 Ag2 110.54(5) . . ?
C61 P4 Ag2 113.47(6) . . ?
Se O1 Ag1 127.94(8) . . ?
Se O3 Ag2 91.17(6) . . ?
Se O4 Ag2 100.18(6) . . ?
C2 C1 C6 119.13(18) . . ?
C2 C1 P1 122.19(15) . . ?
C6 C1 P1 118.68(15) . . ?
C1 C2 C3 120.2(2) . . ?
C4 C3 C2 120.3(2) . . ?
C3 C4 C5 119.95(19) . . ?
C4 C5 C6 120.1(2) . . ?
C1 C6 C5 120.2(2) . . ?
C8 C7 C12 118.67(16) . . ?
C8 C7 P1 117.99(13) . . ?
C12 C7 P1 123.26(14) . . ?
C9 C8 C7 120.49(17) . . ?
C10 C9 C8 120.17(19) . . ?
C9 C10 C11 119.91(18) . . ?
C12 C11 C10 120.21(19) . . ?
C11 C12 C7 120.53(19) . . ?
C14 C13 C18 118.72(17) . . ?
C14 C13 P1 123.37(13) . . ?
C18 C13 P1 117.84(15) . . ?
C15 C14 C13 120.70(17) . . ?
C16 C15 C14 120.0(2) . . ?
C17 C16 C15 119.50(19) . . ?
C16 C17 C18 121.18(18) . . ?
C17 C18 C13 119.89(19) . . ?
C24 C19 C20 118.78(16) . . ?
C24 C19 P2 123.36(13) . . ?
C20 C19 P2 117.68(13) . . ?
C21 C20 C19 120.40(18) . . ?
C22 C21 C20 120.31(18) . . ?
C21 C22 C23 119.74(18) . . ?
C22 C23 C24 120.39(19) . . ?
C19 C24 C23 120.36(18) . . ?
C30 C25 C26 118.62(16) . . ?
C30 C25 P2 122.80(14) . . ?
C26 C25 P2 118.49(13) . . ?
C27 C26 C25 120.95(18) . . ?
C28 C27 C26 119.94(18) . . ?
C27 C28 C29 119.69(18) . . ?
C28 C29 C30 120.59(19) . . ?
C29 C30 C25 120.20(18) . . ?
C32 C31 C36 119.31(16) . . ?
C32 C31 P2 118.64(13) . . ?
C36 C31 P2 122.00(13) . . ?
C33 C32 C31 119.70(18) . . ?
C34 C33 C32 120.64(19) . . ?
C33 C34 C35 120.03(18) . . ?
C34 C35 C36 119.90(19) . . ?
C35 C36 C31 120.40(17) . . ?
C38 C37 C42 118.46(17) . . ?
C38 C37 P3 123.94(14) . . ?
C42 C37 P3 117.59(14) . . ?
C37 C38 C39 120.80(18) . . ?
C40 C39 C38 120.19(19) . . ?
C39 C40 C41 119.72(19) . . ?
C40 C41 C42 120.35(19) . . ?
C41 C42 C37 120.49(19) . . ?
C44 C43 C48 118.41(18) . . ?
C44 C43 P3 119.32(14) . . ?
C48 C43 P3 122.27(14) . . ?
C45 C44 C43 120.71(18) . . ?
C46 C45 C44 120.1(2) . . ?
C45 C46 C47 120.1(2) . . ?
C48 C47 C46 120.0(2) . . ?
C47 C48 C43 120.69(19) . . ?
C50 C49 C54 119.15(17) . . ?
C50 C49 P3 117.21(14) . . ?
C54 C49 P3 123.63(14) . . ?
C49 C50 C51 120.28(19) . . ?
C52 C51 C50 120.1(2) . . ?
C53 C52 C51 120.03(19) . . ?
C52 C53 C54 120.36(19) . . ?
C53 C54 C49 120.02(19) . . ?
C60 C55 C56 119.41(17) . . ?
C60 C55 P4 118.41(14) . . ?
C56 C55 P4 122.14(14) . . ?
C57 C56 C55 120.31(19) . . ?
C58 C57 C56 119.90(19) . . ?
C57 C58 C59 120.43(19) . . ?
C58 C59 C60 120.3(2) . . ?
C59 C60 C55 119.58(19) . . ?
C66 C61 C62 118.70(18) . . ?
C66 C61 P4 117.76(14) . . ?
C62 C61 P4 123.54(15) . . ?
C63 C62 C61 120.0(2) . . ?
C64 C63 C62 120.7(2) . . ?
C65 C64 C63 119.7(2) . . ?
C64 C65 C66 119.9(2) . . ?
C65 C66 C61 120.9(2) . . ?
C72 C67 C68 118.40(18) . . ?
C72 C67 P4 122.92(15) . . ?
C68 C67 P4 118.46(14) . . ?
C69 C68 C67 120.57(19) . . ?
C70 C69 C68 120.5(2) . . ?
C71 C70 C69 119.5(2) . . ?
C70 C71 C72 120.7(2) . . ?
C71 C72 C67 120.37(19) . . ?

loop_
_geom_bond_atom_site_label_1
_geom_bond_atom_site_label_2
_geom_bond_distance
_geom_bond_site_symmetry_2
_geom_bond_publ_flag
Ag1 O1 2.2342(15) . ?
Ag1 P2 2.4105(5) . ?
Ag1 P1 2.4994(4) . ?
Ag2 O4 2.4025(13) . ?
Ag2 P4 2.4289(4) . ?
Ag2 P3 2.4590(4) . ?
Ag2 O3 2.6507(16) . ?
Se O2 1.6271(13) . ?
Se O3 1.6394(14) . ?
Se O1 1.6403(15) . ?
Se O4 1.6489(13) . ?
P1 C13 1.8279(18) . ?
P1 C1 1.8294(18) . ?
P1 C7 1.8309(17) . ?
P2 C31 1.8213(17) . ?
P2 C19 1.8296(17) . ?
P2 C25 1.8323(17) . ?
P3 C49 1.8250(18) . ?
P3 C37 1.8272(18) . ?
P3 C43 1.8289(19) . ?
P4 C55 1.8212(18) . ?
P4 C67 1.8285(19) . ?
P4 C61 1.8308(18) . ?
C1 C2 1.390(3) . ?
C1 C6 1.391(3) . ?
C2 C3 1.391(3) . ?
C3 C4 1.380(3) . ?
C4 C5 1.381(3) . ?
C5 C6 1.395(3) . ?
C7 C8 1.394(2) . ?
C7 C12 1.397(2) . ?
C8 C9 1.390(3) . ?
C9 C10 1.379(3) . ?
C10 C11 1.387(3) . ?
C11 C12 1.382(3) . ?
C13 C14 1.394(3) . ?
C13 C18 1.402(2) . ?
C14 C15 1.394(3) . ?
C15 C16 1.385(3) . ?
C16 C17 1.380(3) . ?
C17 C18 1.385(3) . ?
C19 C24 1.388(3) . ?
C19 C20 1.400(2) . ?
C20 C21 1.388(3) . ?
C21 C22 1.381(3) . ?
C22 C23 1.381(3) . ?
C23 C24 1.393(3) . ?
C25 C30 1.397(2) . ?
C25 C26 1.398(2) . ?
C26 C27 1.390(3) . ?
C27 C28 1.384(3) . ?
C28 C29 1.389(3) . ?
C29 C30 1.389(3) . ?
C31 C32 1.396(2) . ?
C31 C36 1.399(2) . ?
C32 C33 1.392(3) . ?
C33 C34 1.382(3) . ?
C34 C35 1.386(3) . ?
C35 C36 1.389(3) . ?
C37 C38 1.390(3) . ?
C37 C42 1.397(3) . ?
C38 C39 1.390(3) . ?
C39 C40 1.379(3) . ?
C40 C41 1.383(3) . ?
C41 C42 1.387(3) . ?
C43 C44 1.392(3) . ?
C43 C48 1.400(3) . ?
C44 C45 1.392(3) . ?
C45 C46 1.376(3) . ?
C46 C47 1.387(3) . ?
C47 C48 1.384(3) . ?
C49 C50 1.389(3) . ?
C49 C54 1.395(3) . ?
C50 C51 1.393(3) . ?
C51 C52 1.381(3) . ?
C52 C53 1.375(3) . ?
C53 C54 1.394(3) . ?
C55 C60 1.397(3) . ?
C55 C56 1.400(3) . ?
C56 C57 1.390(3) . ?
C57 C58 1.377(3) . ?
C58 C59 1.387(3) . ?
C59 C60 1.393(3) . ?
C61 C66 1.392(3) . ?
C61 C62 1.396(3) . ?
C62 C63 1.386(3) . ?
C63 C64 1.383(3) . ?
C64 C65 1.380(3) . ?
C65 C66 1.389(3) . ?
C67 C72 1.394(3) . ?
C67 C68 1.397(3) . ?
C68 C69 1.385(3) . ?
C69 C70 1.379(3) . ?
C70 C71 1.379(3) . ?
C71 C72 1.387(3) . ?

loop_
_geom_hbond_atom_site_label_D
_geom_hbond_atom_site_label_H
_geom_hbond_atom_site_label_A
_geom_hbond_distance_DH
_geom_hbond_distance_HA
_geom_hbond_distance_DA
_geom_hbond_angle_DHA
_geom_hbond_site_symmetry_A
O5 H5 O6 0.84 2.30 2.980(3) 138.6 .
O5 H5B O2 0.99(3) 1.71(3) 2.689(2) 170(3) .
O6 H6B O3 1.14(3) 1.72(3) 2.862(2) 176(2) .
